data_7111090
loop_
_publ_author_name
'Kido, Takafumi'
'Nagasato, Shigeyuki'
'Sunatsuki, Yukinari'
'Matsumoto, Naohide'

_publ_section_title
;
 A cyclic tetranuclear Cu2Gd2 complex with an S = 8 ground state derived
 from ferromagnetic spin-coupling between copper(ii) and gadolinium(iii)
 ions arrayed alternately
;
_journal_issue 21
_journal_name_full 'Chemical Communications'
_journal_page_first 2113
_journal_paper_doi 10.1039/b006445i
_journal_year 2000
_chemical_formula_sum 'C54 H34 Cu2 F24 Gd2 N4 O16'
_chemical_formula_weight 1892.44
_space_group_IT_number 2
_symmetry_cell_setting triclinic
_symmetry_Int_Tables_number 2
_symmetry_space_group_name_Hall '-P 1'
_symmetry_space_group_name_H-M 'P -1'
_cell_angle_alpha 105.96(2)
_cell_angle_beta 114.61(2)
_cell_angle_gamma 80.47(3)
_cell_formula_units_Z 1
_cell_length_a 11.054(4)
_cell_length_b 16.173(4)
_cell_length_c 10.284(3)
_cell_measurement_reflns_used 25
_cell_measurement_temperature 293.2
_cell_measurement_theta_max 20.0
_cell_measurement_theta_min 19.9
_cell_volume 1604.4(9)
_computing_cell_refinement 'MSC/AFC Diffractometer Control'
_computing_data_collection 'MSC/AFC Diffractometer Control'
_computing_data_reduction 'teXsan for Windows (MSC, 1997)'
_computing_publication_material 'teXsan for Windows (MSC, 1997)'
_computing_structure_refinement 'teXsan for Windows (MSC, 1997)'
_computing_structure_solution 'SAPI91 (Fan, 1991)'
_diffrn_ambient_temperature 293.2
_diffrn_measurement_device AFC7R
_diffrn_measurement_method \w-2\q
_diffrn_orient_matrix_UB_11 -0.00317
_diffrn_orient_matrix_UB_12 0.06263
_diffrn_orient_matrix_UB_13 0.04829
_diffrn_orient_matrix_UB_21 0.02026
_diffrn_orient_matrix_UB_22 -0.01503
_diffrn_orient_matrix_UB_23 0.09531
_diffrn_orient_matrix_UB_31 0.09753
_diffrn_orient_matrix_UB_32 0.00131
_diffrn_orient_matrix_UB_33 0.02569
_diffrn_radiation_detector 'scintillation counter'
_diffrn_radiation_monochromator graphite
_diffrn_radiation_source 'X-ray tube'
_diffrn_radiation_type 'Mo K\a'
_diffrn_radiation_wavelength 0.7107
_diffrn_reflns_av_R_equivalents 0.01239
_diffrn_reflns_av_sigmaI/netI 0.020
_diffrn_reflns_limit_h_max 13
_diffrn_reflns_limit_h_min 0
_diffrn_reflns_limit_k_max 19
_diffrn_reflns_limit_k_min -18
_diffrn_reflns_limit_l_max 11
_diffrn_reflns_limit_l_min -12
_diffrn_reflns_number 5981
_diffrn_reflns_reduction_process 'Lp corrections applied'
_diffrn_reflns_theta_max 25.01
_diffrn_reflns_theta_min 1.31
_diffrn_standards_decay_% -0.47
_diffrn_standards_interval_count 150
_diffrn_standards_number 3
_exptl_absorpt_coefficient_mu 2.837
_exptl_absorpt_correction_T_max 1.000
_exptl_absorpt_correction_T_min 0.384
_exptl_absorpt_correction_type '\y scans (North,Phillips & Matthews, 1968)'
_exptl_crystal_colour black
_exptl_crystal_density_diffrn 1.958
_exptl_crystal_density_meas ?
_exptl_crystal_description prismatic
_exptl_crystal_F_000 916.00
_exptl_crystal_size_max 0.30
_exptl_crystal_size_mid 0.20
_exptl_crystal_size_min 0.20
_refine_diff_density_max 0.91
_refine_diff_density_min -0.61
_refine_ls_extinction_method none
_refine_ls_goodness_of_fit_all 3.542
_refine_ls_goodness_of_fit_ref 3.540
_refine_ls_hydrogen_treatment noref
_refine_ls_matrix_type full
_refine_ls_number_constraints 0
_refine_ls_number_parameters 461
_refine_ls_number_reflns 5060
_refine_ls_number_restraints 0
_refine_ls_R_factor_all 0.0333
_refine_ls_R_factor_gt 0.0330
_refine_ls_shift/su_max 0.1900
_refine_ls_shift/su_mean 0.0016
_refine_ls_structure_factor_coef F
_refine_ls_weighting_details 'w = 1/[\s^2^(Fo) + 0.00002|Fo|^2^]'
_refine_ls_weighting_scheme sigma
_refine_ls_wR_factor_all 0.0340
_refine_ls_wR_factor_ref 0.0340
_reflns_number_gt 5060
_reflns_number_total 5661
_reflns_threshold_expression I>2.00\s(I)
_cod_data_source_file b006445isup1.cif
_cod_data_source_block '_CuLGd(hfac)2'
_cod_depositor_comments
;
The following automatic conversions were performed:

'_exptl_crystal_density_meas' value 'not measured' was changed to '?'
- the value is perceived as not measured.

Automatic conversion script
Id: cif_fix_values 3008 2015-01-20 13:52:24Z robertas 
;
_cod_original_cell_volume 1604(1)
_cod_original_sg_symbol_H-M 'P -1       '
_cod_original_formula_sum 'C27 H17 Cu F12 Gd N2 O8 '
_cod_database_code 7111090

loop_
_symmetry_equiv_pos_as_xyz
'   +x,   +y,   +z'
'   -x,   -y,   -z'

loop_
_atom_site_label
_atom_site_fract_x
_atom_site_fract_y
_atom_site_fract_z
_atom_site_U_iso_or_equiv
_atom_site_occupancy
_atom_site_adp_type
_atom_site_calc_flag
Gd(1) 0.14610(1) 0.19895(1) 0.32774(1) 0.04973(4) 1.000 Uani d
Cu(1) 0.23851(3) -0.00297(2) 0.16662(3) 0.05049(9) 1.000 Uani d
F(1) 0.4494(4) 0.2130(2) 0.0881(4) 0.191(2) 1.000 Uani d
F(2) 0.3383(4) 0.3194(3) 0.0551(4) 0.219(2) 1.000 Uani d
F(3) 0.5276(4) 0.3329(3) 0.2015(3) 0.241(2) 1.000 Uani d
F(4) 0.5286(4) 0.3637(2) 0.7645(3) 0.224(1) 1.000 Uani d
F(5) 0.3661(3) 0.4449(2) 0.7256(3) 0.182(1) 1.000 Uani d
F(6) 0.5164(4) 0.4652(2) 0.6698(3) 0.211(2) 1.000 Uani d
F(7) -0.1691(4) 0.3675(2) -0.0336(3) 0.209(2) 1.000 Uani d
F(8) -0.0004(4) 0.4332(3) 0.0656(5) 0.212(2) 1.000 Uani d
F(9) -0.1642(4) 0.4889(2) 0.1080(3) 0.197(2) 1.000 Uani d
F(10) -0.2156(3) 0.3214(3) 0.5164(4) 0.187(2) 1.000 Uani d
F(11) -0.0563(3) 0.3849(2) 0.6701(3) 0.152(1) 1.000 Uani d
F(12) -0.2106(4) 0.4505(3) 0.5259(4) 0.247(2) 1.000 Uani d
O(1) 0.0434(2) -0.1299(1) -0.2508(2) 0.0601(6) 1.000 Uani d
O(2) 0.1353(2) 0.0944(1) 0.0981(2) 0.0497(5) 1.000 Uani d
O(3) 0.2707(1) 0.0686(1) 0.3634(2) 0.0520(5) 1.000 Uani d
O(4) 0.2251(2) 0.1689(1) 0.5823(2) 0.0612(6) 1.000 Uani d
O(5) 0.3036(2) 0.2297(2) 0.2444(2) 0.0822(8) 1.000 Uani d
O(6) 0.3011(2) 0.3006(1) 0.5106(2) 0.0790(7) 1.000 Uani d
O(7) 0.0373(2) 0.3106(1) 0.2075(2) 0.0737(7) 1.000 Uani d
O(8) 0.0150(2) 0.2918(1) 0.4529(2) 0.0651(6) 1.000 Uani d
N(1) 0.1978(2) -0.0804(1) -0.0222(2) 0.0527(7) 1.000 Uani d
N(2) 0.3473(2) -0.0993(2) 0.2411(2) 0.0597(7) 1.000 Uani d
C(1) 0.0789(2) 0.0961(2) -0.0467(2) 0.0490(8) 1.000 Uani d
C(2) 0.0371(3) 0.1761(2) -0.0819(3) 0.0596(9) 1.000 Uani d
C(3) -0.0291(3) 0.1836(2) -0.2264(3) 0.067(1) 1.000 Uani d
C(4) -0.0515(3) 0.1114(2) -0.3393(3) 0.069(1) 1.000 Uani d
C(5) -0.0086(3) 0.0334(2) -0.3069(3) 0.0578(9) 1.000 Uani d
C(6) 0.0564(2) 0.0222(2) -0.1622(2) 0.0480(8) 1.000 Uani d
C(7) 0.0992(2) -0.0664(2) -0.1440(3) 0.0520(8) 1.000 Uani d
C(8) 0.2419(3) -0.1692(2) -0.0129(3) 0.0642(9) 1.000 Uani d
C(9) 0.3683(3) -0.1670(2) 0.1234(3) 0.070(1) 1.000 Uani d
C(10) 0.3912(3) -0.1091(2) 0.3727(3) 0.068(1) 1.000 Uani d
C(11) 0.3705(3) -0.0464(2) 0.4943(3) 0.0622(9) 1.000 Uani d
C(12) 0.4082(3) -0.0718(2) 0.6270(3) 0.078(1) 1.000 Uani d
C(13) 0.3823(3) -0.0176(3) 0.7430(3) 0.085(1) 1.000 Uani d
C(14) 0.3203(3) 0.0620(2) 0.7321(3) 0.069(1) 1.000 Uani d
C(15) 0.2868(2) 0.0895(2) 0.6050(3) 0.0582(9) 1.000 Uani d
C(16) 0.3100(2) 0.0352(2) 0.4838(3) 0.0544(8) 1.000 Uani d
C(17) 0.2355(3) 0.2344(2) 0.7132(3) 0.073(1) 1.000 Uani d
C(18) 0.4305(6) 0.2868(5) 0.1609(5) 0.129(2) 1.000 Uani d
C(19) 0.3795(3) 0.2853(2) 0.2773(3) 0.081(1) 1.000 Uani d
C(20) 0.4284(3) 0.3473(2) 0.4122(3) 0.083(1) 1.000 Uani d
C(21) 0.3842(3) 0.3445(2) 0.5156(3) 0.076(1) 1.000 Uani d
C(22) 0.4531(4) 0.4047(3) 0.6679(4) 0.098(2) 1.000 Uani d
C(23) -0.0984(7) 0.4192(4) 0.0923(5) 0.129(2) 1.000 Uani d
C(24) -0.0494(4) 0.3696(2) 0.2128(3) 0.080(1) 1.000 Uani d
C(25) -0.1070(4) 0.3933(2) 0.3128(4) 0.099(1) 1.000 Uani d
C(26) -0.0689(3) 0.3521(2) 0.4275(3) 0.076(1) 1.000 Uani d
C(27) -0.1383(5) 0.3818(4) 0.5352(6) 0.122(2) 1.000 Uani d
H(1) 0.0543 0.2275 -0.0045 0.072 1.000 Uiso c
H(2) -0.0588 0.2393 -0.2461 0.081 1.000 Uiso c
H(3) -0.0976 0.1164 -0.4389 0.083 1.000 Uiso c
H(4) -0.0222 -0.0172 -0.3858 0.070 1.000 Uiso c
H(5) 0.1754 -0.1969 -0.0069 0.078 1.000 Uiso c
H(6) 0.2587 -0.2000 -0.0980 0.078 1.000 Uiso c
H(7) 0.4410 -0.1539 0.1069 0.085 1.000 Uiso c
H(8) 0.3879 -0.2208 0.1503 0.085 1.000 Uiso c
H(9) 0.4415 -0.1609 0.3922 0.080 1.000 Uiso c
H(10) 0.4527 -0.1273 0.6357 0.093 1.000 Uiso c
H(11) 0.4087 -0.0375 0.8310 0.103 1.000 Uiso c
H(12) 0.3013 0.0984 0.8116 0.085 1.000 Uiso c
H(13) 0.2329 0.2090 0.7851 0.088 1.000 Uiso c
H(14) 0.3173 0.2615 0.7513 0.088 1.000 Uiso c
H(15) 0.1633 0.2765 0.6908 0.088 1.000 Uiso c
H(16) 0.4885 0.3880 0.4287 0.100 1.000 Uiso c
H(17) -0.1746 0.4388 0.3065 0.117 1.000 Uiso c

loop_
_atom_site_aniso_label
_atom_site_aniso_U_11
_atom_site_aniso_U_22
_atom_site_aniso_U_33
_atom_site_aniso_U_12
_atom_site_aniso_U_13
_atom_site_aniso_U_23
Gd(1) 0.04253(8) 0.0636(1) 0.04179(7) -0.01090(6) 0.01509(5) 0.00791(6)
Cu(1) 0.0378(2) 0.0682(2) 0.0452(2) -0.0068(2) 0.0156(1) 0.0112(2)
F(1) 0.289(4) 0.171(3) 0.193(3) -0.057(3) 0.201(3) -0.031(3)
F(2) 0.282(5) 0.297(6) 0.131(3) -0.028(4) 0.114(3) 0.071(3)
F(3) 0.260(4) 0.369(5) 0.149(2) -0.221(4) 0.132(3) -0.056(3)
F(4) 0.269(4) 0.126(3) 0.120(2) -0.021(3) -0.080(2) 0.029(2)
F(5) 0.180(3) 0.182(3) 0.145(2) -0.022(2) 0.080(2) -0.058(2)
F(6) 0.322(4) 0.189(3) 0.133(2) -0.186(3) 0.092(3) -0.050(2)
F(7) 0.309(5) 0.151(3) 0.112(2) -0.012(3) 0.001(3) 0.074(2)
F(8) 0.285(5) 0.205(4) 0.261(4) 0.061(3) 0.176(4) 0.163(4)
F(9) 0.312(4) 0.141(3) 0.185(3) 0.121(3) 0.144(3) 0.110(2)
F(10) 0.126(2) 0.288(5) 0.195(3) -0.004(3) 0.107(2) 0.062(3)
F(11) 0.186(3) 0.179(3) 0.102(2) 0.036(2) 0.088(2) 0.024(2)
F(12) 0.343(5) 0.261(4) 0.260(4) 0.230(4) 0.249(4) 0.186(3)
O(1) 0.043(1) 0.079(1) 0.054(1) -0.017(1) 0.0206(8) -0.002(1)
O(2) 0.050(1) 0.060(1) 0.0386(8) -0.0057(9) 0.0165(7) 0.0107(8)
O(3) 0.0399(9) 0.076(1) 0.0388(9) -0.0041(9) 0.0129(7) 0.0148(8)
O(4) 0.050(1) 0.091(2) 0.0412(9) -0.008(1) 0.0182(8) 0.012(1)
O(5) 0.072(1) 0.094(2) 0.093(1) -0.037(1) 0.045(1) 0.002(1)
O(6) 0.079(1) 0.104(2) 0.060(1) -0.048(1) 0.034(1) -0.007(1)
O(7) 0.095(2) 0.069(2) 0.063(1) -0.005(1) 0.035(1) 0.018(1)
O(8) 0.059(1) 0.073(2) 0.059(1) 0.002(1) 0.0238(9) 0.011(1)
N(1) 0.043(1) 0.061(2) 0.053(1) -0.006(1) 0.021(1) 0.006(1)
N(2) 0.039(1) 0.072(2) 0.062(1) 0.001(1) 0.016(1) 0.015(1)
C(1) 0.037(1) 0.071(2) 0.046(1) -0.013(1) 0.018(1) 0.014(1)
C(2) 0.064(2) 0.067(2) 0.053(2) -0.010(2) 0.025(1) 0.013(1)
C(3) 0.065(2) 0.086(2) 0.059(2) -0.005(2) 0.024(1) 0.031(2)
C(4) 0.056(2) 0.110(3) 0.045(2) -0.019(2) 0.015(1) 0.024(2)
C(5) 0.045(1) 0.089(2) 0.043(1) -0.018(2) 0.018(1) 0.010(1)
C(6) 0.036(1) 0.070(2) 0.042(1) -0.013(1) 0.020(1) 0.008(1)
C(7) 0.035(1) 0.082(2) 0.045(1) -0.019(1) 0.022(1) 0.003(1)
C(8) 0.048(2) 0.071(2) 0.067(2) -0.008(2) 0.023(1) 0.001(2)
C(9) 0.053(2) 0.073(2) 0.077(2) 0.004(2) 0.022(1) 0.013(2)
C(10) 0.042(2) 0.081(2) 0.076(2) 0.001(2) 0.014(1) 0.028(2)
C(11) 0.040(1) 0.087(2) 0.058(2) -0.004(2) 0.011(1) 0.029(2)
C(12) 0.059(2) 0.102(3) 0.075(2) -0.002(2) 0.013(2) 0.048(2)
C(13) 0.077(2) 0.128(4) 0.056(2) -0.014(2) 0.014(2) 0.043(2)
C(14) 0.057(2) 0.104(3) 0.051(2) -0.014(2) 0.017(1) 0.028(2)
C(15) 0.039(1) 0.092(2) 0.046(1) -0.014(2) 0.013(1) 0.019(2)
C(16) 0.031(1) 0.088(2) 0.045(1) -0.012(1) 0.009(1) 0.021(1)
C(17) 0.057(2) 0.118(3) 0.042(1) -0.005(2) 0.024(1) 0.009(2)
C(18) 0.144(4) 0.173(6) 0.093(3) -0.080(4) 0.067(3) -0.008(3)
C(19) 0.072(2) 0.099(3) 0.077(2) -0.016(2) 0.038(2) 0.011(2)
C(20) 0.094(2) 0.091(3) 0.077(2) -0.030(2) 0.047(2) 0.002(2)
C(21) 0.070(2) 0.076(3) 0.075(2) 0.001(2) 0.027(2) 0.011(2)
C(22) 0.106(3) 0.097(3) 0.083(3) -0.030(3) 0.034(2) -0.001(2)
C(23) 0.180(5) 0.114(4) 0.091(3) 0.016(4) 0.049(3) 0.041(3)
C(24) 0.106(3) 0.067(2) 0.071(2) 0.002(2) 0.036(2) 0.023(2)
C(25) 0.112(3) 0.095(3) 0.097(3) 0.031(2) 0.051(2) 0.041(2)
C(26) 0.075(2) 0.074(2) 0.080(2) 0.011(2) 0.037(2) 0.020(2)
C(27) 0.120(4) 0.158(5) 0.117(4) 0.062(4) 0.081(3) 0.060(4)

loop_
_atom_type_symbol
_atom_type_oxidation_number
_atom_type_number_in_cell
_atom_type_scat_dispersion_real
_atom_type_scat_dispersion_imag
_atom_type_scat_source
C 0 54 0.002 0.002 'International Tables for Crystallography(1992, Vol. C, Table 6.1.1.2)'
H 0 34 0.000 0.000 'International Tables for Crystallography(1992, Vol. C, Table 6.1.1.2)'
N 0 4 0.004 0.003 'International Tables for Crystallography(1992, Vol. C, Table 6.1.1.2)'
O 0 16 0.008 0.006 'International Tables for Crystallography(1992, Vol. C, Table 6.1.1.2)'
F 0 24 0.014 0.010 'International Tables for Crystallography(1992, Vol. C, Table 6.1.1.2)'
Cu 0 2 0.263 1.266
;International Tables for Crystallography(1992, Vol. C, Tables 4.2.6.8 
and 6
.1.1.1)
;
Gd 0 2 -0.654 3.904
;International Tables for Crystallography(1992, Vol. C, Tables 4.2.6.8 
and 6
.1.1.1)
;

loop_
_geom_angle_atom_site_label_1
_geom_angle_atom_site_label_2
_geom_angle_atom_site_label_3
_geom_angle
_geom_angle_site_symmetry_1
_geom_angle_site_symmetry_2
_geom_angle_site_symmetry_3
O(1) Gd(1) O(2) 75.3(1) 2 2 2
O(1) Gd(1) O(3) 89.1(1) 2 2 2
O(1) Gd(1) O(4) 90.8(1) 2 2 2
O(1) Gd(1) O(5) 142.7(1) 2 2 2
O(1) Gd(1) O(6) 149.0(1) 2 2 2
O(1) Gd(1) O(7) 94.1(1) 2 2 2
O(1) Gd(1) O(8) 74.6(1) 2 2 2
O(2) Gd(1) O(3) 65.9(1) . . .
O(2) Gd(1) O(4) 127.3(1) . . .
O(2) Gd(1) O(5) 69.6(1) . . .
O(2) Gd(1) O(6) 135.6(1) . . .
O(2) Gd(1) O(7) 93.3(1) . . .
O(2) Gd(1) O(8) 144.3(1) . . .
O(3) Gd(1) O(4) 63.2(1) . . .
O(3) Gd(1) O(5) 87.8(1) . . .
O(3) Gd(1) O(6) 100.8(1) . . .
O(3) Gd(1) O(7) 157.4(1) . . .
O(3) Gd(1) O(8) 131.8(1) . . .
O(4) Gd(1) O(5) 120.3(1) . . .
O(4) Gd(1) O(6) 68.5(1) . . .
O(4) Gd(1) O(7) 138.9(1) . . .
O(4) Gd(1) O(8) 71.9(1) . . .
O(5) Gd(1) O(6) 67.7(1) . . .
O(5) Gd(1) O(7) 76.2(1) . . .
O(5) Gd(1) O(8) 131.6(1) . . .
O(6) Gd(1) O(7) 87.8(1) . . .
O(6) Gd(1) O(8) 77.0(1) . . .
O(7) Gd(1) O(8) 70.3(1) . . .
O(2) Cu(1) O(3) 85.7(1) . . .
O(2) Cu(1) N(1) 96.7(2) . . .
O(2) Cu(1) N(2) 178.2(2) . . .
O(3) Cu(1) N(1) 174.3(2) . . .
O(3) Cu(1) N(2) 92.9(2) . . .
N(1) Cu(1) N(2) 84.8(2) . . .
Gd(1) O(1) C(7) 134.5(3) 2 2 2
Gd(1) O(2) Cu(1) 102.7(1) . . .
Gd(1) O(2) C(1) 134.6(3) . . .
Cu(1) O(2) C(1) 122.6(3) . . .
Gd(1) O(3) Cu(1) 105.5(1) . . .
Gd(1) O(3) C(16) 126.6(3) . . .
Cu(1) O(3) C(16) 122.9(3) . . .
Gd(1) O(4) C(15) 119.1(3) . . .
Gd(1) O(4) C(17) 124.1(3) . . .
C(15) O(4) C(17) 115.5(4) . . .
Gd(1) O(5) C(19) 137.9(4) . . .
Gd(1) O(6) C(21) 136.8(4) . . .
Gd(1) O(7) C(24) 137.8(4) . . .
Gd(1) O(8) C(26) 135.4(4) . . .
Cu(1) N(1) C(7) 124.3(4) . . .
Cu(1) N(1) C(8) 112.8(3) . . .
C(7) N(1) C(8) 117.9(4) . . .
Cu(1) N(2) C(9) 111.3(3) . . .
Cu(1) N(2) C(10) 127.2(4) . . .
C(9) N(2) C(10) 121.4(5) . . .
O(2) C(1) C(2) 117.6(4) . . .
O(2) C(1) C(6) 124.1(5) . . .
C(2) C(1) C(6) 118.3(4) . . .
C(1) C(2) C(3) 121.5(5) . . .
C(2) C(3) C(4) 120.2(6) . . .
C(3) C(4) C(5) 118.9(5) . . .
C(4) C(5) C(6) 123.1(5) . . .
C(1) C(6) C(5) 118.0(5) . . .
C(1) C(6) C(7) 125.0(4) . . .
C(5) C(6) C(7) 117.0(4) . . .
O(1) C(7) N(1) 120.8(5) . . .
O(1) C(7) C(6) 119.2(4) . . .
N(1) C(7) C(6) 120.0(4) . . .
N(1) C(8) C(9) 107.1(4) . . .
N(2) C(9) C(8) 107.4(4) . . .
N(2) C(10) C(11) 124.8(5) . . .
C(10) C(11) C(12) 117.8(6) . . .
C(10) C(11) C(16) 123.4(5) . . .
C(12) C(11) C(16) 118.8(5) . . .
C(11) C(12) C(13) 120.7(6) . . .
C(12) C(13) C(14) 120.8(5) . . .
C(13) C(14) C(15) 119.6(5) . . .
O(4) C(15) C(14) 124.6(5) . . .
O(4) C(15) C(16) 114.4(4) . . .
C(14) C(15) C(16) 121.0(6) . . .
O(3) C(16) C(11) 124.9(5) . . .
O(3) C(16) C(15) 115.9(5) . . .
C(11) C(16) C(15) 119.1(5) . . .
F(1) C(18) F(2) 99.7(8) . . .
F(1) C(18) F(3) 111(1) . . .
F(1) C(18) C(19) 113.5(9) . . .
F(2) C(18) F(3) 103(1) . . .
F(2) C(18) C(19) 110.9(9) . . .
F(3) C(18) C(19) 117.0(7) . . .
O(5) C(19) C(18) 115.8(6) . . .
O(5) C(19) C(20) 127.5(5) . . .
C(18) C(19) C(20) 116.7(6) . . .
C(19) C(20) C(21) 116.1(6) . . .
O(6) C(21) C(20) 131.1(6) . . .
O(6) C(21) C(22) 114.0(6) . . .
C(20) C(21) C(22) 114.8(6) . . .
F(4) C(22) F(5) 101.3(7) . . .
F(4) C(22) F(6) 109.6(8) . . .
F(4) C(22) C(21) 112.7(7) . . .
F(5) C(22) F(6) 104.7(8) . . .
F(5) C(22) C(21) 111.7(6) . . .
F(6) C(22) C(21) 115.7(6) . . .
F(7) C(23) F(8) 101.7(9) . . .
F(7) C(23) F(9) 109(1) . . .
F(7) C(23) C(24) 108.2(9) . . .
F(8) C(23) F(9) 108(1) . . .
F(8) C(23) C(24) 110.7(9) . . .
F(9) C(23) C(24) 118.6(8) . . .
O(7) C(24) C(23) 116.1(7) . . .
O(7) C(24) C(25) 127.1(6) . . .
C(23) C(24) C(25) 116.7(7) . . .
C(24) C(25) C(26) 121.2(6) . . .
O(8) C(26) C(25) 127.3(6) . . .
O(8) C(26) C(27) 114.3(6) . . .
C(25) C(26) C(27) 118.3(6) . . .
F(10) C(27) F(11) 100.2(8) . . .
F(10) C(27) F(12) 106.7(9) . . .
F(10) C(27) C(26) 109.6(9) . . .
F(11) C(27) F(12) 110.3(9) . . .
F(11) C(27) C(26) 112.5(7) . . .
F(12) C(27) C(26) 116.2(7) . . .

loop_
_geom_bond_atom_site_label_1
_geom_bond_atom_site_label_2
_geom_bond_distance
Gd(1) O(1) 2.274(3)
Gd(1) O(2) 2.468(3)
Gd(1) O(3) 2.350(3)
Gd(1) O(4) 2.550(3)
Gd(1) O(5) 2.403(4)
Gd(1) O(6) 2.393(4)
Gd(1) O(7) 2.347(4)
Gd(1) O(8) 2.405(4)
Cu(1) O(2) 1.903(3)
Cu(1) O(3) 1.952(3)
Cu(1) N(1) 1.913(4)
Cu(1) N(2) 1.931(4)
F(1) C(18) 1.26(1)
F(2) C(18) 1.31(1)
F(3) C(18) 1.266(9)
F(4) C(22) 1.269(9)
F(5) C(22) 1.325(9)
F(6) C(22) 1.286(8)
F(7) C(23) 1.33(1)
F(8) C(23) 1.29(1)
F(9) C(23) 1.25(1)
F(10) C(27) 1.33(1)
F(11) C(27) 1.295(9)
F(12) C(27) 1.257(9)
O(1) C(7) 1.291(5)
O(2) C(1) 1.360(5)
O(3) C(16) 1.361(5)
O(4) C(15) 1.383(6)
O(4) C(17) 1.441(6)
O(5) C(19) 1.214(7)
O(6) C(21) 1.227(7)
O(7) C(24) 1.242(7)
O(8) C(26) 1.232(6)
N(1) C(7) 1.321(6)
N(1) C(8) 1.455(7)
N(2) C(9) 1.462(7)
N(2) C(10) 1.280(6)
C(1) C(2) 1.393(7)
C(1) C(6) 1.405(7)
C(2) C(3) 1.387(7)
C(3) C(4) 1.372(8)
C(4) C(5) 1.353(8)
C(5) C(6) 1.406(6)
C(6) C(7) 1.470(7)
C(8) C(9) 1.509(7)
C(10) C(11) 1.453(8)
C(11) C(12) 1.408(7)
C(11) C(16) 1.389(7)
C(12) C(13) 1.378(9)
C(13) C(14) 1.365(9)
C(14) C(15) 1.381(7)
C(15) C(16) 1.407(7)
C(18) C(19) 1.528(9)
C(19) C(20) 1.418(8)
C(20) C(21) 1.355(7)
C(21) C(22) 1.548(9)
C(23) C(24) 1.52(1)
C(24) C(25) 1.362(8)
C(25) C(26) 1.393(8)
C(26) C(27) 1.530(9)

loop_
_geom_contact_atom_site_label_1
_geom_contact_atom_site_label_2
_geom_contact_distance
_geom_contact_site_symmetry_2
_geom_contact_publ_flag
F(1) C(9) 3.408(7) 2_655 no
F(2) C(17) 3.174(9) 1_554 no
F(3) F(6) 3.21(1) 2_666 no
F(3) F(10) 3.33(1) 1_655 no
F(4) F(7) 3.11(1) 1_656 no
F(4) C(9) 3.530(8) 2_656 no
F(5) F(12) 3.201(9) 2_566 no
F(5) F(9) 3.231(8) 2_566 no
F(5) C(25) 3.514(9) 2_566 no
F(6) F(12) 3.41(1) 2_566 no
F(6) C(20) 3.566(9) 2_666 no
F(8) F(8) 2.85(1) 2_565 no
F(8) F(11) 3.35(1) 2_566 no
F(8) F(9) 3.576(9) 2_565 no
F(9) F(11) 3.13(1) 2_566 no
F(12) C(22) 3.56(1) 2_566 no
F(12) C(21) 3.585(9) 2_566 no
O(3) C(12) 3.519(7) 2_656 no
C(3) C(17) 3.494(7) 1_554 no
C(5) C(14) 3.582(7) 1_554 no
C(10) C(16) 3.285(7) 2_656 no
C(10) C(11) 3.527(8) 2_656 no
C(10) C(15) 3.532(7) 2_656 no
C(11) C(11) 3.39(1) 2_656 no
C(11) C(16) 3.476(7) 2_656 no
